data_7036813
loop_
_publ_author_name
'Yang, Ting-Hai'
'Cai, Zhong-Sheng'
'Shi, Fa-Nian'
'Zheng, Li-Min'

_publ_section_title
;
 Cobalt and copper pyridylmethylphosphonates with two- and
 three-dimensional structures and field-induced magnetic transitions.
;
_journal_issue 44
_journal_name_full 'Dalton transactions (Cambridge, England : 2003)'
_journal_page_first 19256
_journal_page_last 19263
_journal_paper_doi 10.1039/c5dt03050a
_journal_volume 44
_journal_year 2015
_chemical_formula_moiety 'C6 H8 Cu N O4 P'
_chemical_formula_sum 'C6 H8 Cu N O4 P'
_chemical_formula_weight 252.64
_space_group_IT_number 61
_symmetry_cell_setting orthorhombic
_symmetry_Int_Tables_number 61
_symmetry_space_group_name_Hall '-P 2ac 2ab'
_symmetry_space_group_name_H-M 'P b c a'
_atom_sites_solution_hydrogens geom
_atom_sites_solution_primary direct
_atom_sites_solution_secondary difmap
_audit_creation_method SHELXL-97
_audit_update_record
;
2015-01-26 deposited with the CCDC.
2015-10-05 downloaded from the CCDC.
;
_cell_angle_alpha 90.00
_cell_angle_beta 90.00
_cell_angle_gamma 90.00
_cell_formula_units_Z 8
_cell_length_a 8.6107(6)
_cell_length_b 9.9794(7)
_cell_length_c 18.6737(12)
_cell_measurement_reflns_used 3125
_cell_measurement_temperature 180(2)
_cell_measurement_theta_max 30.48
_cell_measurement_theta_min 3.32
_cell_volume 1604.62(19)
_computing_cell_refinement 'Bruker SMART'
_computing_data_collection 'Bruker SMART'
_computing_data_reduction 'Bruker SAINT'
_computing_molecular_graphics 'Bruker SHELXTL'
_computing_publication_material 'Bruker SHELXTL'
_computing_structure_refinement 'Bruker SHELXTL'
_computing_structure_solution 'Bruker SHELXTL'
_diffrn_ambient_temperature 296(2)
_diffrn_measured_fraction_theta_full 0.994
_diffrn_measured_fraction_theta_max 0.994
_diffrn_measurement_device_type 'CCD area detector'
_diffrn_measurement_method 'phi and omega scans'
_diffrn_radiation_monochromator graphite
_diffrn_radiation_type MoK\a
_diffrn_radiation_wavelength 0.71073
_diffrn_reflns_av_R_equivalents 0.0339
_diffrn_reflns_av_sigmaI/netI 0.0301
_diffrn_reflns_limit_h_max 11
_diffrn_reflns_limit_h_min -12
_diffrn_reflns_limit_k_max 14
_diffrn_reflns_limit_k_min -10
_diffrn_reflns_limit_l_max 24
_diffrn_reflns_limit_l_min -26
_diffrn_reflns_number 10154
_diffrn_reflns_theta_full 30.60
_diffrn_reflns_theta_max 30.60
_diffrn_reflns_theta_min 3.31
_diffrn_source 'fine-focus sealed tube'
_exptl_absorpt_coefficient_mu 2.898
_exptl_absorpt_correction_T_max 0.7604
_exptl_absorpt_correction_T_min 0.4573
_exptl_absorpt_correction_type multi-scan
_exptl_absorpt_process_details 'SADABS(Bruker, 2000)'
_exptl_crystal_colour blue
_exptl_crystal_density_diffrn 2.092
_exptl_crystal_density_method 'not measured'
_exptl_crystal_description block
_exptl_crystal_F_000 1016
_exptl_crystal_size_max 0.32
_exptl_crystal_size_mid 0.26
_exptl_crystal_size_min 0.10
_refine_diff_density_max 0.452
_refine_diff_density_min -0.756
_refine_diff_density_rms 0.087
_refine_ls_extinction_method none
_refine_ls_goodness_of_fit_ref 1.007
_refine_ls_hydrogen_treatment constr
_refine_ls_matrix_type full
_refine_ls_number_parameters 118
_refine_ls_number_reflns 2457
_refine_ls_number_restraints 0
_refine_ls_restrained_S_all 1.007
_refine_ls_R_factor_all 0.0344
_refine_ls_R_factor_gt 0.0268
_refine_ls_shift/su_max 0.001
_refine_ls_shift/su_mean 0.000
_refine_ls_structure_factor_coef Fsqd
_refine_ls_weighting_details 'calc w=1/[\s^2^(Fo^2^)+(0.0355P)^2^+0.8963P] where P=(Fo^2^+2Fc^2^)/3'
_refine_ls_weighting_scheme calc
_refine_ls_wR_factor_gt 0.0673
_refine_ls_wR_factor_ref 0.0708
_reflns_number_gt 2088
_reflns_number_total 2457
_reflns_threshold_expression >2sigma(I)
_cod_data_source_file c5dt03050a2.cif
_cod_data_source_block 1
_cod_depositor_comments 'Adding full bibliography for 7036812--7036813.cif.'
_cod_database_code 7036813

loop_
_symmetry_equiv_pos_as_xyz
'x, y, z'
'-x+1/2, -y, z+1/2'
'-x, y+1/2, -z+1/2'
'x+1/2, -y+1/2, -z'
'-x, -y, -z'
'x-1/2, y, -z-1/2'
'x, -y-1/2, z-1/2'
'-x-1/2, y-1/2, z'

loop_
_atom_site_label
_atom_site_type_symbol
_atom_site_fract_x
_atom_site_fract_y
_atom_site_fract_z
_atom_site_U_iso_or_equiv
_atom_site_adp_type
_atom_site_occupancy
_atom_site_symmetry_multiplicity
_atom_site_calc_flag
_atom_site_refinement_flags
Cu1 Cu 0.15666(3) 0.61157(2) 0.814188(11) 0.01190(7) Uani 1 1 d .
P1 P -0.04079(5) 0.80304(5) 0.71186(2) 0.01152(10) Uani 1 1 d .
C1 C 0.1722(3) 0.9463(2) 0.48104(11) 0.0216(4) Uani 1 1 d .
H1 H 0.2194 1.0258 0.4669 0.026 Uiso 1 1 calc R
C2 C 0.1740(3) 0.9128(2) 0.55309(11) 0.0228(4) Uani 1 1 d .
H2 H 0.2215 0.9694 0.5861 0.027 Uiso 1 1 calc R
C3 C 0.1049(2) 0.7949(2) 0.57580(10) 0.0196(4) Uani 1 1 d .
C4 C 0.0318(3) 0.7170(2) 0.52409(10) 0.0240(4) Uani 1 1 d .
H4 H -0.0188 0.6383 0.5370 0.029 Uiso 1 1 calc R
C5 C 0.0350(3) 0.7577(2) 0.45327(11) 0.0233(4) Uani 1 1 d .
H5 H -0.0147 0.7045 0.4194 0.028 Uiso 1 1 calc R
C6 C 0.1129(2) 0.7484(2) 0.65227(10) 0.0220(4) Uani 1 1 d .
H6A H 0.2111 0.7782 0.6722 0.026 Uiso 1 1 calc R
H6B H 0.1141 0.6512 0.6523 0.026 Uiso 1 1 calc R
N1 N 0.1057(2) 0.86944(17) 0.43094(9) 0.0197(3) Uani 1 1 d .
O1 O -0.00880(17) 0.73217(13) 0.78227(7) 0.0160(3) Uani 1 1 d .
O2 O -0.03154(17) 0.95574(13) 0.71952(7) 0.0196(3) Uani 1 1 d .
O3 O -0.19727(16) 0.76523(14) 0.67941(7) 0.0163(3) Uani 1 1 d .
O4 O 0.33880(16) 0.49537(14) 0.83095(7) 0.0176(3) Uani 1 1 d .
H4A H 0.2978 0.4289 0.8522 0.021 Uiso 1 1 d R
H4B H 0.3983 0.4884 0.7948 0.021 Uiso 1 1 d R

loop_
_atom_site_aniso_label
_atom_site_aniso_U_11
_atom_site_aniso_U_22
_atom_site_aniso_U_33
_atom_site_aniso_U_23
_atom_site_aniso_U_13
_atom_site_aniso_U_12
Cu1 0.01392(12) 0.00907(11) 0.01271(12) 0.00024(7) -0.00065(8) 0.00004(8)
P1 0.0125(2) 0.0095(2) 0.0126(2) 0.00095(15) -0.00061(16) -0.00016(16)
C1 0.0245(10) 0.0213(10) 0.0192(9) -0.0003(7) 0.0040(8) -0.0023(8)
C2 0.0240(10) 0.0270(10) 0.0172(9) -0.0046(8) -0.0012(8) -0.0030(9)
C3 0.0171(9) 0.0275(10) 0.0141(8) 0.0002(7) 0.0025(7) 0.0057(8)
C4 0.0261(11) 0.0268(11) 0.0190(9) 0.0033(8) 0.0031(8) -0.0063(9)
C5 0.0262(11) 0.0283(11) 0.0153(8) -0.0020(8) 0.0001(8) -0.0049(9)
C6 0.0178(9) 0.0320(11) 0.0162(8) 0.0039(8) 0.0028(7) 0.0061(8)
N1 0.0210(8) 0.0234(9) 0.0146(7) -0.0004(6) 0.0023(7) 0.0006(7)
O1 0.0187(7) 0.0141(6) 0.0152(6) 0.0031(5) 0.0004(5) 0.0033(5)
O2 0.0217(7) 0.0095(6) 0.0275(7) 0.0021(5) -0.0102(6) -0.0012(5)
O3 0.0144(6) 0.0108(6) 0.0236(7) -0.0010(5) -0.0035(5) -0.0008(5)
O4 0.0180(7) 0.0114(6) 0.0235(7) -0.0016(5) 0.0016(5) 0.0003(5)

loop_
_atom_type_symbol
_atom_type_description
_atom_type_scat_dispersion_real
_atom_type_scat_dispersion_imag
_atom_type_scat_source
C C 0.0033 0.0016 'International Tables Vol C Tables 4.2.6.8 and 6.1.1.4'
H H 0.0000 0.0000 'International Tables Vol C Tables 4.2.6.8 and 6.1.1.4'
N N 0.0061 0.0033 'International Tables Vol C Tables 4.2.6.8 and 6.1.1.4'
O O 0.0106 0.0060 'International Tables Vol C Tables 4.2.6.8 and 6.1.1.4'
P P 0.1023 0.0942 'International Tables Vol C Tables 4.2.6.8 and 6.1.1.4'
Cu Cu 0.3201 1.2651 'International Tables Vol C Tables 4.2.6.8 and 6.1.1.4'

loop_
_geom_angle_atom_site_label_1
_geom_angle_atom_site_label_2
_geom_angle_atom_site_label_3
_geom_angle
_geom_angle_site_symmetry_1
_geom_angle_site_symmetry_3
O1 Cu1 O4 170.67(6) . .
O1 Cu1 O3 90.26(6) . 6_657
O4 Cu1 O3 86.61(6) . 6_657
O1 Cu1 O2 89.43(6) . 3_546
O4 Cu1 O2 91.22(6) . 3_546
O3 Cu1 O2 164.37(6) 6_657 3_546
O1 Cu1 N1 95.86(6) . 7_576
O4 Cu1 N1 92.93(6) . 7_576
O3 Cu1 N1 90.01(6) 6_657 7_576
O2 Cu1 N1 105.57(6) 3_546 7_576
O1 P1 O3 112.91(8) . .
O1 P1 O2 111.90(8) . .
O3 P1 O2 109.21(8) . .
O1 P1 C6 105.01(9) . .
O3 P1 C6 109.07(9) . .
O2 P1 C6 108.56(10) . .
N1 C1 C2 123.1(2) . .
N1 C1 H1 118.5 . .
C2 C1 H1 118.5 . .
C3 C2 C1 119.79(19) . .
C3 C2 H2 120.1 . .
C1 C2 H2 120.1 . .
C2 C3 C4 117.18(18) . .
C2 C3 C6 122.26(19) . .
C4 C3 C6 120.5(2) . .
C5 C4 C3 119.4(2) . .
C5 C4 H4 120.3 . .
C3 C4 H4 120.3 . .
N1 C5 C4 123.5(2) . .
N1 C5 H5 118.3 . .
C4 C5 H5 118.3 . .
C3 C6 P1 117.19(15) . .
C3 C6 H6A 108.0 . .
P1 C6 H6A 108.0 . .
C3 C6 H6B 108.0 . .
P1 C6 H6B 108.0 . .
H6A C6 H6B 107.2 . .
C5 N1 C1 117.04(17) . .
C5 N1 Cu1 117.71(13) . 7_575
C1 N1 Cu1 123.37(14) . 7_575
P1 O1 Cu1 133.01(8) . .
P1 O2 Cu1 135.88(8) . 3_556
P1 O3 Cu1 136.59(9) . 6_557
Cu1 O4 H4A 101.7 . .
Cu1 O4 H4B 113.6 . .
H4A O4 H4B 123.9 . .

loop_
_geom_bond_atom_site_label_1
_geom_bond_atom_site_label_2
_geom_bond_distance
_geom_bond_site_symmetry_2
Cu1 O1 1.9579(14) .
Cu1 O4 1.9755(14) .
Cu1 O3 1.9869(14) 6_657
Cu1 O2 1.9938(14) 3_546
Cu1 N1 2.2320(17) 7_576
P1 O1 1.5181(13) .
P1 O3 1.5248(15) .
P1 O2 1.5326(14) .
P1 C6 1.813(2) .
C1 N1 1.338(3) .
C1 C2 1.386(3) .
C1 H1 0.9300 .
C2 C3 1.385(3) .
C2 H2 0.9300 .
C3 C4 1.390(3) .
C3 C6 1.503(3) .
C4 C5 1.384(3) .
C4 H4 0.9300 .
C5 N1 1.337(3) .
C5 H5 0.9300 .
C6 H6A 0.9700 .
C6 H6B 0.9700 .
N1 Cu1 2.2320(17) 7_575
O2 Cu1 1.9938(13) 3_556
O3 Cu1 1.9869(14) 6_557
O4 H4A 0.8499 .
O4 H4B 0.8495 .

loop_
_geom_hbond_atom_site_label_D
_geom_hbond_atom_site_label_H
_geom_hbond_atom_site_label_A
_geom_hbond_distance_DH
_geom_hbond_distance_HA
_geom_hbond_distance_DA
_geom_hbond_angle_DHA
_geom_hbond_site_symmetry_A
O4 H4A O3 0.85 1.94 2.607(2) 134.4 3_546
O4 H4B O2 0.85 1.84 2.6907(19) 174.2 8_655

loop_
_geom_torsion_atom_site_label_1
_geom_torsion_atom_site_label_2
_geom_torsion_atom_site_label_3
_geom_torsion_atom_site_label_4
_geom_torsion
_geom_torsion_site_symmetry_1
_geom_torsion_site_symmetry_4
N1 C1 C2 C3 0.1(3) . .
C1 C2 C3 C4 -1.9(3) . .
C1 C2 C3 C6 175.6(2) . .
C2 C3 C4 C5 1.8(3) . .
C6 C3 C4 C5 -175.7(2) . .
C3 C4 C5 N1 0.1(4) . .
C2 C3 C6 P1 90.2(2) . .
C4 C3 C6 P1 -92.4(2) . .
O1 P1 C6 C3 175.56(16) . .
O3 P1 C6 C3 54.3(2) . .
O2 P1 C6 C3 -64.62(19) . .
C4 C5 N1 C1 -2.0(3) . .
C4 C5 N1 Cu1 162.93(18) . 7_575
C2 C1 N1 C5 1.9(3) . .
C2 C1 N1 Cu1 -162.12(17) . 7_575
O3 P1 O1 Cu1 120.94(11) . .
O2 P1 O1 Cu1 -115.35(12) . .
C6 P1 O1 Cu1 2.23(15) . .
O3 Cu1 O1 P1 74.48(12) 6_657 .
O2 Cu1 O1 P1 -89.89(12) 3_546 .
N1 Cu1 O1 P1 164.52(12) 7_576 .
O1 P1 O2 Cu1 -136.32(12) . 3_556
O3 P1 O2 Cu1 -10.56(15) . 3_556
C6 P1 O2 Cu1 108.25(14) . 3_556
O1 P1 O3 Cu1 -23.72(15) . 6_557
O2 P1 O3 Cu1 -148.89(11) . 6_557
C6 P1 O3 Cu1 92.61(14) . 6_557
